data_1513054
loop_
_publ_author_name
'Ivanova, Bojidarka'
'Spiteller, Michael'

_publ_section_title
;
 Factors stabilizing the gas-phase ionic species of crystals of organic
 salts &#x0096; Experimental and theoretical study
;
_journal_name_full 'Journal of Molecular Structure'
_journal_page_first 226
_journal_paper_doi 10.1016/j.molstruc.2012.11.018
_journal_volume 1036
_journal_year 2013
_chemical_formula_sum 'C6 H13 Cl2 N O'
_chemical_formula_weight 186.07
_chemical_melting_point 331
_chemical_name_common '4-(2-chloroethyl)morpholinium hydrochloride'
_space_group_IT_number 2
_symmetry_cell_setting triclinic
_symmetry_space_group_name_Hall '-P 1'
_symmetry_space_group_name_H-M 'P -1'
_atom_sites_solution_hydrogens geom
_atom_sites_solution_primary direct
_atom_sites_solution_secondary difmap
_audit_creation_method SHELXL-97
_cell_angle_alpha 63.397(9)
_cell_angle_beta 85.326(9)
_cell_angle_gamma 85.478(9)
_cell_formula_units_Z 2
_cell_length_a 7.022(2)
_cell_length_b 8.236(2)
_cell_length_c 8.684(2)
_cell_measurement_temperature 200(2)
_cell_volume 447.1(2)
_computing_cell_refinement 'Bruker SAINT'
_computing_data_collection 'Bruker GIS'
_computing_data_reduction 'Bruker SAINT'
_computing_molecular_graphics 'Bruker APEX2'
_computing_structure_refinement 'SHELXL-97 (Sheldrick, 2008)'
_computing_structure_solution 'SHELXS-97 (Sheldrick, 2008)'
_diffrn_ambient_temperature 200(2)
_diffrn_measured_fraction_theta_full 0.979
_diffrn_measured_fraction_theta_max 0.979
_diffrn_measurement_device_type 'Bruker SMART X2S'
_diffrn_measurement_method '\w scans'
_diffrn_radiation_monochromator 'doubly curved silicon crystal'
_diffrn_radiation_source 'micro-focus sealed tube'
_diffrn_radiation_type MoK\a
_diffrn_radiation_wavelength 0.71073
_diffrn_reflns_av_R_equivalents 0.0530
_diffrn_reflns_av_sigmaI/netI 0.0534
_diffrn_reflns_limit_h_max 8
_diffrn_reflns_limit_h_min -8
_diffrn_reflns_limit_k_max 9
_diffrn_reflns_limit_k_min -9
_diffrn_reflns_limit_l_max 10
_diffrn_reflns_limit_l_min -10
_diffrn_reflns_number 4207
_diffrn_reflns_theta_full 25.14
_diffrn_reflns_theta_max 25.14
_diffrn_reflns_theta_min 2.63
_exptl_absorpt_coefficient_mu 0.664
_exptl_absorpt_correction_T_max 0.9305
_exptl_absorpt_correction_T_min 0.8358
_exptl_absorpt_correction_type multi-scan
_exptl_crystal_colour colorless
_exptl_crystal_density_diffrn 1.382
_exptl_crystal_density_method 'not measured'
_exptl_crystal_description plate
_exptl_crystal_F_000 196
_exptl_crystal_size_max 0.28
_exptl_crystal_size_mid 0.17
_exptl_crystal_size_min 0.11
_refine_diff_density_max 0.266
_refine_diff_density_min -0.289
_refine_diff_density_rms 0.066
_refine_ls_extinction_coef 0.26(2)
_refine_ls_extinction_expression Fc^*^=kFc[1+0.001xFc^2^\l^3^/sin(2\q)]^-1/4^
_refine_ls_extinction_method SHELXL
_refine_ls_goodness_of_fit_ref 1.269
_refine_ls_hydrogen_treatment constr
_refine_ls_matrix_type full
_refine_ls_number_parameters 92
_refine_ls_number_reflns 1573
_refine_ls_number_restraints 0
_refine_ls_restrained_S_all 1.269
_refine_ls_R_factor_all 0.0537
_refine_ls_R_factor_gt 0.0411
_refine_ls_shift/su_max 0.090
_refine_ls_shift/su_mean 0.019
_refine_ls_structure_factor_coef Fsqd
_refine_ls_weighting_details 'calc w=1/[\s^2^(Fo^2^)+(0.0423P)^2^+0.0000P] where P=(Fo^2^+2Fc^2^)/3'
_refine_ls_weighting_scheme calc
_refine_ls_wR_factor_gt 0.1066
_refine_ls_wR_factor_ref 0.1127
_reflns_number_gt 1267
_reflns_number_total 1573
_reflns_threshold_expression >2sigma(I)
_cod_data_source_file Struct-200-6.cif
_cod_data_source_block 200-6
_cod_depositor_comments
;
The following automatic conversions were performed:

'_chemical_melting_point' value '331K' was changed to '331' - the
value should be numeric and without a unit
designator.

'_symmetry_cell_setting' value 'Triclinic' changed to
'triclinic' according to the built-in table from CIF Core dictionary
named 'cif_core.dic' version 2.4.1 from 2010-06-29.

Automatic conversion script
Id: cif_fix_values 1891 2012-01-12 08:04:46Z andrius 
;
_cod_original_sg_symbol_Hall '- P 1'
_cod_database_code 1513054

loop_
_symmetry_equiv_pos_as_xyz
'x, y, z'
'-x, -y, -z'

loop_
_atom_site_label
_atom_site_type_symbol
_atom_site_fract_x
_atom_site_fract_y
_atom_site_fract_z
_atom_site_U_iso_or_equiv
_atom_site_adp_type
_atom_site_occupancy
_atom_site_symmetry_multiplicity
_atom_site_calc_flag
_atom_site_refinement_flags
Cl2 Cl 0.19022(8) 1.25096(9) 0.28851(8) 0.0483(3) Uani 1 1 d .
Cl1 Cl 0.27185(14) 0.84079(13) 1.04795(10) 0.0747(4) Uani 1 1 d .
C3 C 0.3173(3) 0.7317(3) 0.5353(3) 0.0395(6) Uani 1 1 d .
H1 H 0.4588 0.7286 0.5278 0.047 Uiso 1 1 calc R
H2 H 0.2706 0.8422 0.4355 0.047 Uiso 1 1 calc R
C4 C 0.2494(4) 0.5651(4) 0.5300(3) 0.0492(7) Uani 1 1 d .
H3 H 0.1080 0.5718 0.5319 0.059 Uiso 1 1 calc R
H4 H 0.2986 0.5619 0.4212 0.059 Uiso 1 1 calc R
C1 C 0.1903(4) 0.9524(4) 0.8348(4) 0.0529(7) Uani 1 1 d .
H5 H 0.0557 0.9227 0.8381 0.064 Uiso 1 1 calc R
H6 H 0.1925 1.0854 0.7944 0.064 Uiso 1 1 calc R
C2 C 0.3042(3) 0.9040(3) 0.7065(3) 0.0386(6) Uani 1 1 d .
H2A H 0.2941 1.0078 0.5906 0.046 Uiso 1 1 calc R
H2B H 0.4405 0.8858 0.7347 0.046 Uiso 1 1 calc R
N1 N 0.2440(2) 0.7378(2) 0.6995(2) 0.0301(5) Uani 1 1 d .
H8 H 0.1111 0.7443 0.7007 0.036 Uiso 1 1 calc R
O1 O 0.3122(3) 0.4041(2) 0.6715(2) 0.0515(5) Uani 1 1 d .
C5 C 0.2381(4) 0.4053(3) 0.8293(3) 0.0451(6) Uani 1 1 d .
H5A H 0.2812 0.2915 0.9276 0.054 Uiso 1 1 calc R
H5B H 0.0966 0.4099 0.8328 0.054 Uiso 1 1 calc R
C6 C 0.3028(3) 0.5644(3) 0.8474(3) 0.0369(6) Uani 1 1 d .
H10 H 0.2464 0.5629 0.9563 0.044 Uiso 1 1 calc R
H11 H 0.4437 0.5554 0.8526 0.044 Uiso 1 1 calc R

loop_
_atom_site_aniso_label
_atom_site_aniso_U_11
_atom_site_aniso_U_22
_atom_site_aniso_U_33
_atom_site_aniso_U_23
_atom_site_aniso_U_13
_atom_site_aniso_U_12
Cl2 0.0285(4) 0.0552(5) 0.0445(4) -0.0076(3) -0.0031(2) 0.0024(3)
Cl1 0.1000(7) 0.0788(6) 0.0562(5) -0.0408(5) -0.0004(4) -0.0003(5)
C3 0.0401(13) 0.0435(15) 0.0294(13) -0.0124(11) -0.0012(10) 0.0040(11)
C4 0.0554(17) 0.0581(18) 0.0396(15) -0.0270(14) -0.0035(12) 0.0009(13)
C1 0.0537(16) 0.0391(16) 0.073(2) -0.0320(15) -0.0092(13) 0.0067(12)
C2 0.0419(13) 0.0284(13) 0.0408(14) -0.0105(11) -0.0046(10) -0.0034(10)
N1 0.0255(9) 0.0305(11) 0.0314(10) -0.0113(8) -0.0027(7) 0.0006(7)
O1 0.0681(12) 0.0425(11) 0.0484(11) -0.0264(9) 0.0060(9) 0.0013(9)
C5 0.0600(16) 0.0313(14) 0.0425(14) -0.0157(12) 0.0028(12) -0.0041(11)
C6 0.0439(13) 0.0306(13) 0.0279(12) -0.0061(10) -0.0040(10) 0.0027(10)

loop_
_atom_type_symbol
_atom_type_description
_atom_type_scat_dispersion_real
_atom_type_scat_dispersion_imag
_atom_type_scat_source
C C 0.0033 0.0016 'International Tables Vol C Tables 4.2.6.8 and 6.1.1.4'
H H 0.0000 0.0000 'International Tables Vol C Tables 4.2.6.8 and 6.1.1.4'
N N 0.0061 0.0033 'International Tables Vol C Tables 4.2.6.8 and 6.1.1.4'
O O 0.0106 0.0060 'International Tables Vol C Tables 4.2.6.8 and 6.1.1.4'
Cl Cl 0.1484 0.1585 'International Tables Vol C Tables 4.2.6.8 and 6.1.1.4'

loop_
_geom_angle_atom_site_label_1
_geom_angle_atom_site_label_2
_geom_angle_atom_site_label_3
_geom_angle
N1 C3 C4 109.83(19)
N1 C3 H1 109.7
C4 C3 H1 109.7
N1 C3 H2 109.7
C4 C3 H2 109.7
H1 C3 H2 108.2
O1 C4 C3 111.4(2)
O1 C4 H3 109.3
C3 C4 H3 109.3
O1 C4 H4 109.3
C3 C4 H4 109.3
H3 C4 H4 108.0
C2 C1 Cl1 114.76(18)
C2 C1 H5 108.6
Cl1 C1 H5 108.6
C2 C1 H6 108.6
Cl1 C1 H6 108.6
H5 C1 H6 107.6
N1 C2 C1 114.6(2)
N1 C2 H2A 108.6
C1 C2 H2A 108.6
N1 C2 H2B 108.6
C1 C2 H2B 108.6
H2A C2 H2B 107.6
C6 N1 C2 114.22(17)
C6 N1 C3 108.82(16)
C2 N1 C3 111.16(17)
C6 N1 H8 107.5
C2 N1 H8 107.5
C3 N1 H8 107.5
C4 O1 C5 109.79(18)
O1 C5 C6 111.6(2)
O1 C5 H5A 109.3
C6 C5 H5A 109.3
O1 C5 H5B 109.3
C6 C5 H5B 109.3
H5A C5 H5B 108.0
N1 C6 C5 110.65(19)
N1 C6 H10 109.5
C5 C6 H10 109.5
N1 C6 H11 109.5
C5 C6 H11 109.5
H10 C6 H11 108.1

loop_
_geom_bond_atom_site_label_1
_geom_bond_atom_site_label_2
_geom_bond_distance
Cl1 C1 1.779(3)
C3 N1 1.497(3)
C3 C4 1.508(4)
C3 H1 0.9900
C3 H2 0.9900
C4 O1 1.414(3)
C4 H3 0.9900
C4 H4 0.9900
C1 C2 1.498(3)
C1 H5 0.9900
C1 H6 0.9900
C2 N1 1.492(3)
C2 H2A 0.9900
C2 H2B 0.9900
N1 C6 1.487(3)
N1 H8 0.9300
O1 C5 1.430(3)
C5 C6 1.496(3)
C5 H5A 0.9900
C5 H5B 0.9900
C6 H10 0.9900
C6 H11 0.9900
